data_7008137
loop_
_publ_author_name
'Gonsior, Marcin'
'Krossing, Ingo'

_publ_section_title
;
 Preparation of stable AsBr4+ and I2As-PI3+ salts. Why didn't we
 succeed to prepare AsI4+ and As2X5+? A combined experimental and
 theoretical study.
;
_journal_issue 7
_journal_name_full 'Dalton transactions (Cambridge, England : 2003)'
_journal_page_first 1203
_journal_page_last 1213
_journal_paper_doi 10.1039/b417629d
_journal_year 2005
_chemical_formula_sum 'C16 Al As Br4 F36 O4'
_chemical_formula_weight 1361.70
_chemical_name_common 'AsBr4(+)(Al(OR)4)(-) (R = C(CF3)3)'
_chemical_name_systematic
;
AsBr4(+)[Al(OR)4](-) (R = C(CF3)3)
;
_space_group_IT_number 33
_symmetry_cell_setting orthorhombic
_symmetry_space_group_name_Hall 'P 2c -2n'
_symmetry_space_group_name_H-M 'P n a 21'
_atom_sites_solution_hydrogens geom
_atom_sites_solution_primary direct
_atom_sites_solution_secondary difmap
_audit_creation_method SHELXL-97
_cell_angle_alpha 90.00
_cell_angle_beta 90.00
_cell_angle_gamma 90.00
_cell_formula_units_Z 4
_cell_length_a 19.062(4)
_cell_length_b 13.874(3)
_cell_length_c 13.588(3)
_cell_measurement_reflns_used 1987
_cell_measurement_temperature 200(2)
_cell_volume 3593.6(13)
_computing_cell_refinement 'EXPOSE (STOE)'
_computing_data_collection 'EXPOSE (STOE)'
_computing_data_reduction 'INTEGRATE (STOE)'
_computing_molecular_graphics RESVIEW
_computing_publication_material RESVIEW
_computing_structure_refinement 'SHELXL-97 (Sheldrick, 1997)'
_computing_structure_solution 'SHELXS-97 (Sheldrick, 1990)'
_diffrn_ambient_temperature 200(2)
_diffrn_measured_fraction_theta_full 0.942
_diffrn_measured_fraction_theta_max 0.942
_diffrn_measurement_device_type 'STOE IPDS'
_diffrn_measurement_method 'Image Plate Technique'
_diffrn_radiation_monochromator graphite
_diffrn_radiation_source 'fine-focus sealed tube'
_diffrn_radiation_type MoK\a
_diffrn_radiation_wavelength 0.71073
_diffrn_reflns_av_R_equivalents 0.0707
_diffrn_reflns_av_sigmaI/netI 0.0701
_diffrn_reflns_limit_h_max 21
_diffrn_reflns_limit_h_min -21
_diffrn_reflns_limit_k_max 16
_diffrn_reflns_limit_k_min -17
_diffrn_reflns_limit_l_max 16
_diffrn_reflns_limit_l_min -16
_diffrn_reflns_number 22082
_diffrn_reflns_theta_full 25.94
_diffrn_reflns_theta_max 25.94
_diffrn_reflns_theta_min 2.35
_exptl_absorpt_coefficient_mu 5.634
_exptl_absorpt_correction_T_max 0.5391
_exptl_absorpt_correction_T_min 0.3910
_exptl_absorpt_correction_type numerical
_exptl_crystal_colour yellow
_exptl_crystal_density_diffrn 2.517
_exptl_crystal_density_method 'not measured'
_exptl_crystal_description block
_exptl_crystal_F_000 2552
_exptl_crystal_size_max 0.3
_exptl_crystal_size_mid 0.1
_exptl_crystal_size_min 0.1
_refine_diff_density_max 0.529
_refine_diff_density_min -0.491
_refine_diff_density_rms 0.081
_refine_ls_abs_structure_details 'Flack H D (1983), Acta Cryst. A39, 876-881'
_refine_ls_abs_structure_Flack 0.524(6)
_refine_ls_extinction_method none
_refine_ls_goodness_of_fit_ref 0.855
_refine_ls_hydrogen_treatment mixed
_refine_ls_matrix_type full
_refine_ls_number_parameters 777
_refine_ls_number_reflns 6572
_refine_ls_number_restraints 334
_refine_ls_restrained_S_all 0.852
_refine_ls_R_factor_all 0.0925
_refine_ls_R_factor_gt 0.0394
_refine_ls_shift/su_max 0.046
_refine_ls_shift/su_mean 0.002
_refine_ls_structure_factor_coef Fsqd
_refine_ls_weighting_details 'calc w=1/[\s^2^(Fo^2^)+(0.0546P)^2^+0.0000P] where P=(Fo^2^+2Fc^2^)/3'
_refine_ls_weighting_scheme calc
_refine_ls_wR_factor_gt 0.0861
_refine_ls_wR_factor_ref 0.1022
_reflns_number_gt 3485
_reflns_number_total 6572
_reflns_threshold_expression >2sigma(I)
_cod_data_source_file b417629d.txt
_cod_data_source_block pna21
_cod_original_cell_volume 3593.6(12)
_cod_original_sg_symbol_H-M Pna2(1)
_cod_database_code 7008137

loop_
_symmetry_equiv_pos_as_xyz
'x, y, z'
'-x, -y, z+1/2'
'x+1/2, -y+1/2, z'
'-x+1/2, y+1/2, z+1/2'

loop_
_atom_site_label
_atom_site_type_symbol
_atom_site_fract_x
_atom_site_fract_y
_atom_site_fract_z
_atom_site_U_iso_or_equiv
_atom_site_adp_type
_atom_site_occupancy
_atom_site_symmetry_multiplicity
_atom_site_calc_flag
_atom_site_refinement_flags
_atom_site_disorder_assembly
_atom_site_disorder_group
As1 As 0.675488(6) -0.746188(8) 0.98645(4) 0.03266(3) Uani 1 1 d . . .
Br4 Br 0.614118(8) -0.609488(8) 0.98601(5) 0.05552(4) Uani 1 1 d . . .
Br3 Br 0.742014(11) -0.751067(15) 0.852946(11) 0.06007(6) Uani 1 1 d . . .
Br2 Br 0.603847(8) -0.873115(8) 0.98626(5) 0.06097(5) Uani 1 1 d . . .
Br1 Br 0.743533(11) -0.750471(14) 1.120036(11) 0.05735(6) Uani 1 1 d . . .
Al1 Al 0.943230(15) -0.24571(2) 0.98563(9) 0.02278(7) Uani 1 1 d . . .
F10 F 1.00960(5) -0.39514(6) 0.75976(7) 0.0616(4) Uani 1 1 d D . .
O3 O 0.91522(5) -0.36216(5) 0.9803(2) 0.0663(4) Uani 1 1 d . A .
F11 F 1.07538(7) -0.37639(8) 0.88895(7) 0.0977(5) Uani 1 1 d D . .
O1 O 0.98462(9) -0.22395(10) 1.09108(10) 0.0937(6) Uani 1 1 d . . .
O2 O 0.99682(8) -0.22373(8) 0.89021(10) 0.0837(5) Uani 1 1 d . . .
F1 F 0.93278(6) -0.24236(7) 1.27370(11) 0.1037(5) Uani 1 1 d D . .
F13 F 0.99153(7) -0.10331(7) 0.71861(10) 0.1121(6) Uani 1 1 d D . .
F12 F 1.11889(5) -0.34784(8) 0.74501(7) 0.0733(4) Uani 1 1 d D . .
F2 F 0.98828(6) -0.10829(6) 1.26362(9) 0.0841(4) Uani 1 1 d D . .
C1 C 1.03314(6) -0.23334(7) 1.16604(9) 0.0352(4) Uani 1 1 d DU . .
F14 F 0.92856(6) -0.23961(9) 0.73192(13) 0.1371(8) Uani 1 1 d D . .
F15 F 1.02359(7) -0.23677(9) 0.63534(7) 0.1090(6) Uani 1 1 d D . .
C5 C 1.03565(6) -0.23403(7) 0.81135(8) 0.0397(5) Uani 1 1 d D . .
C2 C 0.99578(6) -0.20414(7) 1.26290(10) 0.0835(8) Uani 1 1 d D . .
C6 C 1.06059(5) -0.33968(8) 0.80016(8) 0.0416(5) Uani 1 1 d D . .
C7 C 0.99398(6) -0.20219(8) 0.71854(9) 0.0742(8) Uani 1 1 d D . .
F3 F 1.03340(7) -0.22958(8) 1.34040(6) 0.1013(6) Uani 1 1 d D . .
O4 O 0.87245(4) -0.17077(5) 0.9823(2) 0.0596(3) Uani 1 1 d . A .
F4 F 1.08295(7) -0.08117(6) 1.11997(8) 0.0821(5) Uani 1 1 d D . .
F16 F 1.13221(6) -0.14891(8) 0.74383(7) 0.0814(4) Uani 1 1 d D . .
F17 F 1.07727(7) -0.08368(7) 0.86284(9) 0.1128(5) Uani 1 1 d D . .
F5 F 1.13372(7) -0.15688(9) 1.24000(8) 0.1121(5) Uani 1 1 d D . .
C13 C 0.84075(4) -0.08352(6) 0.97757(7) 0.0318(4) Uani 1 1 d D . .
F18 F 1.14391(7) -0.20606(9) 0.88971(9) 0.1283(5) Uani 1 1 d D . .
F6 F 1.14101(8) -0.21481(13) 1.08958(10) 0.1909(10) Uani 1 1 d D . .
C9 C 0.86510(5) -0.43249(6) 0.98137(7) 0.0494(4) Uani 1 1 d D . .
C8 C 1.09923(6) -0.16581(8) 0.82700(8) 0.0568(6) Uani 1 1 d D . .
C3 C 1.09890(7) -0.16904(8) 1.15493(9) 0.1168(11) Uani 1 1 d D . .
F7 F 1.11336(6) -0.34469(8) 1.23687(8) 0.0942(5) Uani 1 1 d D . .
F8 F 1.00495(6) -0.39087(9) 1.21721(10) 0.1407(6) Uani 1 1 d D . .
F9 F 1.07480(7) -0.37861(7) 1.09255(7) 0.0964(5) Uani 1 1 d D . .
C4 C 1.05756(6) -0.33896(9) 1.17779(8) 0.1371(10) Uani 1 1 d D . .
F36 F 0.80385(10) -0.12474(12) 1.13707(10) 0.1404(11) Uani 0.7149(6) 1 d PD A 1
F34 F 0.72970(6) -0.13908(8) 1.01635(10) 0.0810(6) Uani 0.7149(6) 1 d PDU A 1
F33 F 0.77287(7) -0.14491(8) 0.84913(11) 0.0833(5) Uani 0.7149(6) 1 d PD A 1
F27 F 0.84787(10) -0.40300(14) 1.14160(11) 0.1788(13) Uani 0.7149(6) 1 d PD A 1
F31 F 0.76321(8) 0.01208(9) 0.89508(14) 0.1085(8) Uani 0.7149(6) 1 d PD A 1
F24 F 0.79588(8) -0.34363(8) 0.86562(14) 0.1305(7) Uani 0.7149(6) 1 d PD A 1
F26 F 0.77656(8) -0.34887(10) 1.04539(15) 0.1745(11) Uani 0.7149(6) 1 d PD A 1
C16 C 0.78063(7) -0.08333(8) 1.05437(9) 0.0507(8) Uani 0.7149(6) 1 d PD A 1
F23 F 0.86165(8) -0.45348(11) 0.80402(10) 0.1048(8) Uani 0.7149(6) 1 d PD A 1
C11 C 0.82506(6) -0.42925(8) 0.88352(9) 0.0393(6) Uani 0.7149(6) 1 d PDU A 1
C12 C 0.81276(7) -0.42313(9) 1.06516(9) 0.0685(9) Uani 0.7149(6) 1 d PDU A 1
C15 C 0.80730(6) -0.06302(8) 0.87437(9) 0.0545(8) Uani 0.7149(6) 1 d PD A 1
F22 F 0.77324(8) -0.49326(9) 0.89256(15) 0.1193(8) Uani 0.7149(6) 1 d PD A 1
F25 F 0.76953(6) -0.48823(8) 1.08973(13) 0.1123(7) Uani 0.7149(6) 1 d PD A 1
F35 F 0.75224(7) 0.00239(8) 1.07720(12) 0.0799(7) Uani 0.7149(6) 1 d PD A 1
F32 F 0.86114(6) -0.03900(10) 0.81387(11) 0.1243(9) Uani 0.7149(6) 1 d PD A 1
F30 F 0.86548(5) 0.08520(5) 0.98533(16) 0.0766(5) Uani 0.7149(6) 1 d PD A 1
F21 F 0.86289(6) -0.60493(6) 0.99969(13) 0.0769(5) Uani 0.7149(6) 1 d PD A 1
F20 F 0.95459(6) -0.53631(8) 1.05667(9) 0.0715(5) Uani 0.7149(6) 1 d PD A 1
F19 F 0.93567(9) -0.53784(12) 0.90188(8) 0.1094(8) Uani 0.7149(6) 1 d PD A 1
C10 C 0.90412(6) -0.52806(7) 0.98915(9) 0.0311(4) Uani 0.7149(6) 1 d PDU A 1
C14 C 0.89290(6) -0.00071(7) 1.00047(9) 0.0463(7) Uani 0.7149(6) 1 d PD A 1
F29 F 0.91712(10) -0.00291(14) 1.09103(10) 0.2123(10) Uani 0.7149(6) 1 d PD A 1
F28 F 0.94701(7) -0.00932(9) 0.93987(11) 0.1400(9) Uani 0.7149(6) 1 d PD A 1
F36A F 0.85137(10) -0.06837(15) 1.16053(14) 0.0921(13) Uani 0.2851(6) 1 d PDU A 2
F27A F 0.86559(9) -0.46444(12) 1.17766(12) 0.0397(9) Uani 0.2851(6) 1 d PDU A 2
F26A F 0.80373(9) -0.33960(9) 1.12685(16) 0.0326(8) Uani 0.2851(6) 1 d PDU A 2
F24A F 0.76811(10) -0.34659(11) 0.93716(16) 0.0517(9) Uani 0.2851(6) 1 d PDU A 2
C16A C 0.81216(7) -0.08601(11) 1.08147(10) 0.0442(12) Uani 0.2851(6) 1 d PDU A 2
F23A F 0.84874(9) -0.39388(14) 0.83645(14) 0.0520(10) Uani 0.2851(6) 1 d PDU A 2
C11A C 0.80207(7) -0.41703(10) 0.89975(10) 0.2637(17) Uani 0.2851(6) 1 d PDU A 2
F34A F 0.76972(9) -0.12960(13) 1.14411(15) 0.0469(9) Uani 0.2851(6) 1 d PDU A 2
C12A C 0.83403(8) -0.42446(9) 1.09541(10) 0.1205(16) Uani 0.2851(6) 1 d PDU A 2
C15A C 0.78302(7) -0.08074(10) 0.90291(11) 0.1806(16) Uani 0.2851(6) 1 d PDU A 2
F31A F 0.76090(8) -0.00009(11) 0.86500(16) 0.0632(11) Uani 0.2851(6) 1 d PDU A 2
F33A F 0.72812(9) -0.13228(12) 0.92508(18) 0.0647(10) Uani 0.2851(6) 1 d PDU A 2
F35A F 0.77851(10) -0.00638(11) 1.1084(2) 0.0715(11) Uani 0.2851(6) 1 d PDU A 2
F32A F 0.81688(10) -0.12688(13) 0.83400(14) 0.0741(11) Uani 0.2851(6) 1 d PDU A 2
F25A F 0.78088(12) -0.49169(11) 1.0886(3) 0.1000(13) Uani 0.2851(6) 1 d PDU A 2
F22A F 0.76608(11) -0.49198(12) 0.8797(2) 0.0919(13) Uani 0.2851(6) 1 d PDU A 2
F30A F 0.94878(9) -0.01900(13) 1.01057(13) 0.0477(9) Uani 0.2851(6) 1 d PDU A 2
F29A F 0.87752(12) 0.09155(11) 0.98847(17) 0.0713(9) Uani 0.2851(6) 1 d PDU A 2
F28A F 0.90301(13) 0.00010(15) 0.87326(11) 0.0494(9) Uani 0.2851(6) 1 d PDU A 2
C14A C 0.88981(8) 0.00179(10) 0.96662(9) 0.0999(15) Uani 0.2851(6) 1 d PDU A 2
C10A C 0.90527(7) -0.53725(11) 0.96576(9) 0.1082(15) Uani 0.2851(6) 1 d PDU A 2
F21A F 0.86626(9) -0.60573(12) 0.94659(13) 0.0340(8) Uani 0.2851(6) 1 d PDU A 2
F20A F 0.95737(9) -0.53852(19) 0.91193(13) 0.0514(10) Uani 0.2851(6) 1 d PDU A 2
F19A F 0.92357(12) -0.5413(2) 1.05317(11) 0.0664(11) Uani 0.2851(6) 1 d PDU A 2

loop_
_atom_site_aniso_label
_atom_site_aniso_U_11
_atom_site_aniso_U_22
_atom_site_aniso_U_33
_atom_site_aniso_U_23
_atom_site_aniso_U_13
_atom_site_aniso_U_12
As1 0.02753(6) 0.03075(4) 0.03969(5) -0.0014(2) -0.0013(2) -0.00028(5)
Br4 0.05379(9) 0.03706(5) 0.07570(9) -0.0026(3) -0.0030(3) 0.01429(6)
Br3 0.05847(12) 0.07352(11) 0.04822(8) -0.00251(11) 0.01557(8) 0.00245(11)
Br2 0.04525(8) 0.04143(6) 0.09622(10) -0.0010(3) -0.0023(3) -0.01449(6)
Br1 0.05839(12) 0.05913(9) 0.05453(9) 0.00567(11) -0.02223(8) -0.00293(10)
Al1 0.01994(15) 0.02156(11) 0.02684(12) 0.0008(6) -0.0058(5) -0.00038(14)
F10 0.0882(8) 0.0253(4) 0.0713(6) -0.0156(4) -0.0076(6) -0.0066(5)
O3 0.0262(5) 0.0252(3) 0.1475(9) -0.0158(13) 0.0290(13) -0.0053(4)
F11 0.1347(12) 0.0962(8) 0.0623(7) 0.0170(6) 0.0083(8) 0.0476(7)
O1 0.1476(13) 0.0765(9) 0.0572(7) -0.0131(7) -0.0654(7) 0.0253(8)
O2 0.1148(10) 0.0369(6) 0.0993(8) 0.0050(6) 0.0882(6) -0.0012(6)
F1 0.0905(9) 0.0784(7) 0.1423(10) -0.0296(8) 0.0498(8) -0.0368(7)
F13 0.1419(12) 0.0680(6) 0.1265(10) 0.0498(6) 0.0490(9) 0.0357(7)
F12 0.0547(7) 0.0797(6) 0.0855(8) -0.0045(6) 0.0286(6) 0.0213(5)
F2 0.0867(9) 0.0614(6) 0.1042(8) -0.0176(6) 0.0462(6) -0.0028(6)
C1 0.0339(8) 0.0273(7) 0.0444(7) 0.0007(6) -0.0157(6) -0.0009(6)
F14 0.0285(8) 0.1528(13) 0.2300(17) -0.0067(12) -0.0576(8) -0.0049(8)
F15 0.1395(13) 0.1383(11) 0.0490(6) -0.0292(7) -0.0218(7) 0.0413(9)
C5 0.0497(10) 0.0570(9) 0.0123(6) 0.0034(7) 0.0003(6) 0.0050(8)
C2 0.0997(18) 0.0384(8) 0.1125(16) -0.0426(9) -0.0056(14) -0.0085(10)
C6 0.0215(9) 0.0505(8) 0.0527(9) -0.0113(8) 0.0023(7) -0.0114(7)
C7 0.0508(14) 0.1184(16) 0.0534(11) -0.0154(11) -0.0275(9) -0.0127(12)
F3 0.1594(13) 0.1242(10) 0.0204(4) -0.0151(6) 0.0070(6) -0.0375(9)
O4 0.0289(5) 0.0262(3) 0.1235(8) -0.0015(15) -0.0218(15) 0.0084(3)
F4 0.1126(10) 0.0514(5) 0.0823(8) 0.0139(6) -0.0291(7) -0.0171(6)
F16 0.0582(7) 0.0759(6) 0.1100(9) -0.0019(7) 0.0268(6) -0.0323(6)
F17 0.1114(11) 0.0786(7) 0.1483(10) -0.0659(7) -0.0356(8) -0.0191(7)
F5 0.0844(9) 0.0870(8) 0.1649(12) 0.0158(9) -0.0784(7) -0.0106(7)
C13 0.0252(7) 0.0229(4) 0.0474(7) -0.0049(10) 0.0096(10) 0.0039(4)
F18 0.1421(10) 0.0825(8) 0.1604(10) 0.0054(8) -0.1201(7) -0.0230(7)
F6 0.1249(12) 0.268(2) 0.1793(13) 0.0068(15) 0.1210(8) 0.0085(14)
C9 0.0375(8) 0.0245(5) 0.0861(10) 0.0009(19) 0.0207(18) -0.0062(5)
C8 0.0272(10) 0.0820(11) 0.0613(11) -0.0094(10) -0.0183(8) 0.0191(9)
C3 0.190(3) 0.0595(10) 0.1013(17) 0.0356(11) -0.0201(18) -0.0702(12)
F7 0.0799(9) 0.0529(5) 0.1498(11) 0.0343(7) -0.0355(8) 0.0158(6)
F8 0.1600(12) 0.0957(9) 0.1664(12) 0.0522(8) -0.0943(9) -0.0709(8)
F9 0.1545(13) 0.0458(5) 0.0890(8) -0.0288(6) 0.0312(8) 0.0052(7)
C4 0.256(2) 0.0696(11) 0.0853(12) -0.0424(10) -0.1157(13) 0.0849(13)
F36 0.1201(19) 0.244(3) 0.0572(10) 0.0410(14) 0.0342(11) -0.0072(18)
F34 0.0473(9) 0.0899(9) 0.1058(13) -0.0150(8) 0.0425(7) -0.0119(7)
F33 0.1057(11) 0.0584(8) 0.0857(9) -0.0032(8) -0.0709(7) 0.0061(8)
F27 0.160(2) 0.266(3) 0.1108(15) -0.0885(16) 0.0544(14) -0.014(2)
F31 0.1291(15) 0.0684(9) 0.1280(15) 0.0119(10) -0.0519(11) 0.0476(9)
F24 0.1631(14) 0.0587(8) 0.1698(15) 0.0165(9) -0.1051(10) 0.0516(8)
F26 0.1184(14) 0.1217(15) 0.283(2) -0.0161(15) 0.1424(12) 0.0183(12)
C16 0.0413(15) 0.0361(10) 0.0749(17) 0.0066(11) -0.0092(13) 0.0142(10)
F23 0.1202(17) 0.1168(14) 0.0774(13) 0.0084(11) -0.0130(12) 0.0402(11)
C11 0.0179(11) 0.0210(8) 0.0789(14) 0.0154(9) -0.0098(10) -0.0091(8)
C12 0.0580(16) 0.0538(13) 0.0936(17) -0.0120(13) 0.0017(14) -0.0027(12)
C15 0.0556(16) 0.0216(9) 0.0862(17) -0.0009(11) -0.0361(12) 0.0187(9)
F22 0.1121(14) 0.0788(10) 0.1671(18) 0.0056(12) -0.0766(12) -0.0427(9)
F25 0.0704(10) 0.1123(10) 0.1542(18) 0.0097(11) 0.0286(11) -0.0792(7)
F35 0.0581(11) 0.0732(10) 0.1084(13) -0.0051(10) 0.0317(9) 0.0249(8)
F32 0.214(2) 0.0726(10) 0.0858(12) 0.0318(9) 0.0619(12) -0.0205(12)
F30 0.0637(8) 0.0070(3) 0.1591(11) -0.003(2) 0.007(3) -0.0049(4)
F21 0.0924(9) 0.0231(4) 0.1152(11) 0.0056(11) -0.0198(14) -0.0189(5)
F20 0.0487(9) 0.0393(6) 0.1265(12) -0.0128(7) -0.0329(9) 0.0272(6)
F19 0.1839(19) 0.0856(11) 0.0588(9) -0.0133(8) 0.0696(10) 0.0176(12)
C10 0.0361(9) 0.0264(6) 0.0308(7) 0.0005(15) -0.0211(15) 0.0025(6)
C14 0.0101(9) 0.0220(6) 0.1067(18) 0.0104(14) -0.0070(16) 0.0056(6)
F29 0.289(2) 0.1004(15) 0.2472(17) -0.0413(13) -0.2239(13) 0.0052(15)
F28 0.0814(10) 0.0571(8) 0.282(3) -0.0171(11) 0.1151(10) -0.0352(7)
F36A 0.098(2) 0.096(2) 0.082(2) -0.0004(18) -0.0016(18) -0.0029(18)
F27A 0.0422(17) 0.0429(14) 0.0341(14) 0.0081(12) 0.0008(13) 0.0008(12)
F26A 0.0366(16) 0.0254(11) 0.0358(13) -0.0072(11) -0.0078(12) -0.0037(11)
F24A 0.0363(17) 0.0559(15) 0.0629(16) 0.0127(13) 0.0052(13) 0.0070(13)
C16A 0.041(2) 0.0387(19) 0.053(2) 0.0023(17) 0.0000(18) 0.0143(17)
F23A 0.0588(18) 0.0541(15) 0.0430(16) 0.0128(13) -0.0109(14) -0.0001(13)
C11A 0.262(3) 0.264(3) 0.265(3) 0.000(2) 0.002(2) 0.000(2)
F34A 0.0485(18) 0.0550(15) 0.0370(14) 0.0018(12) 0.0116(13) 0.0115(13)
C12A 0.116(3) 0.121(3) 0.124(3) -0.002(2) 0.000(2) 0.000(2)
C15A 0.180(3) 0.180(3) 0.182(3) 0.001(2) 0.001(2) 0.000(2)
F31A 0.067(2) 0.0612(17) 0.0612(18) 0.0037(15) -0.0161(16) 0.0125(15)
F33A 0.0622(19) 0.0683(17) 0.0638(17) -0.0012(15) -0.0243(15) -0.0077(15)
F35A 0.075(2) 0.0690(18) 0.0709(19) -0.0038(16) 0.0053(17) -0.0016(16)
F32A 0.074(2) 0.0846(19) 0.0636(19) -0.0058(16) -0.0028(16) -0.0089(16)
F25A 0.097(2) 0.100(2) 0.103(2) 0.0032(19) 0.0078(19) -0.0082(18)
F22A 0.092(2) 0.091(2) 0.092(2) -0.0125(18) -0.0090(18) -0.0066(18)
F30A 0.0418(16) 0.0413(12) 0.060(2) 0.0057(12) 0.0175(13) -0.0123(11)
F29A 0.0695(17) 0.0699(14) 0.0747(16) 0.000(2) 0.000(2) 0.0115(13)
F28A 0.0565(18) 0.0476(14) 0.0441(15) 0.0018(12) 0.0186(14) -0.0001(13)
C14A 0.098(3) 0.101(2) 0.100(3) 0.003(2) -0.001(2) 0.002(2)
C10A 0.111(3) 0.107(3) 0.107(3) -0.003(2) 0.000(2) 0.000(2)
F21A 0.0376(16) 0.0235(11) 0.0410(14) -0.0085(10) -0.0009(11) -0.0018(10)
F20A 0.0505(18) 0.0493(15) 0.0544(16) 0.0092(13) -0.0026(14) 0.0073(13)
F19A 0.065(2) 0.0640(17) 0.0703(18) -0.0050(15) -0.0030(16) -0.0067(15)

loop_
_atom_type_symbol
_atom_type_description
_atom_type_scat_dispersion_real
_atom_type_scat_dispersion_imag
_atom_type_scat_source
C C 0.0033 0.0016 'International Tables Vol C Tables 4.2.6.8 and 6.1.1.4'
O O 0.0106 0.0060 'International Tables Vol C Tables 4.2.6.8 and 6.1.1.4'
F F 0.0171 0.0103 'International Tables Vol C Tables 4.2.6.8 and 6.1.1.4'
Al Al 0.0645 0.0514 'International Tables Vol C Tables 4.2.6.8 and 6.1.1.4'
As As 0.0499 2.0058 'International Tables Vol C Tables 4.2.6.8 and 6.1.1.4'
Br Br -0.2901 2.4595 'International Tables Vol C Tables 4.2.6.8 and 6.1.1.4'

loop_
_geom_angle_atom_site_label_1
_geom_angle_atom_site_label_2
_geom_angle_atom_site_label_3
_geom_angle
_geom_angle_site_symmetry_1
_geom_angle_site_symmetry_3
_geom_angle_publ_flag
Br3 As1 Br4 108.93(2) . . ?
Br3 As1 Br2 109.02(2) . . ?
Br4 As1 Br2 110.537(17) . . ?
Br3 As1 Br1 109.429(17) . . ?
Br4 As1 Br1 109.27(2) . . ?
Br2 As1 Br1 109.64(2) . . ?
O1 Al1 O2 110.10(8) . . ?
O1 Al1 O3 110.94(11) . . ?
O2 Al1 O3 109.30(10) . . ?
O1 Al1 O4 106.71(12) . . ?
O2 Al1 O4 110.53(11) . . ?
O3 Al1 O4 109.24(4) . . ?
C9 O3 Al1 153.73(8) . . ?
C1 O1 Al1 159.27(12) . . ?
C5 O2 Al1 162.89(10) . . ?
O1 C1 C4 111.54(10) . . ?
O1 C1 C3 114.60(11) . . ?
C4 C1 C3 108.23(10) . . ?
O1 C1 C2 107.08(11) . . ?
C4 C1 C2 107.36(9) . . ?
C3 C1 C2 107.73(9) . . ?
O2 C5 C6 110.92(10) . . ?
O2 C5 C8 105.22(10) . . ?
C6 C5 C8 110.55(9) . . ?
O2 C5 C7 110.10(11) . . ?
C6 C5 C7 110.26(9) . . ?
C8 C5 C7 109.68(9) . . ?
F1 C2 F3 107.31(12) . . ?
F1 C2 F2 107.53(10) . . ?
F3 C2 F2 108.52(11) . . ?
F1 C2 C1 114.01(11) . . ?
F3 C2 C1 110.93(10) . . ?
F2 C2 C1 108.36(10) . . ?
F11 C6 F12 107.21(10) . . ?
F11 C6 F10 107.45(10) . . ?
F12 C6 F10 108.60(9) . . ?
F11 C6 C5 109.64(9) . . ?
F12 C6 C5 112.83(9) . . ?
F10 C6 C5 110.91(9) . . ?
F15 C7 F14 111.01(12) . . ?
F15 C7 F13 111.68(11) . . ?
F14 C7 F13 110.45(11) . . ?
F15 C7 C5 111.36(10) . . ?
F14 C7 C5 104.55(11) . . ?
F13 C7 C5 107.51(10) . . ?
C13 O4 Al1 154.13(7) . . ?
O4 C13 C15A 112.53(13) . . ?
O4 C13 C16A 95.49(15) . . ?
C15A C13 C16A 111.58(9) . . ?
O4 C13 C14A 115.30(9) . . ?
C15A C13 C14A 111.52(9) . . ?
C16A C13 C14A 109.36(9) . . ?
O4 C13 C16 107.41(13) . . ?
C15A C13 C16 84.99(8) . . ?
C16A C13 C16 26.60(7) . . ?
C14A C13 C16 121.39(9) . . ?
O4 C13 C14 111.50(8) . . ?
C15A C13 C14 126.02(9) . . ?
C16A C13 C14 93.48(9) . . ?
C14A C13 C14 17.40(7) . . ?
C16 C13 C14 109.73(8) . . ?
O4 C13 C15 112.74(15) . . ?
C15A C13 C15 24.44(7) . . ?
C16A C13 C15 133.83(9) . . ?
C14A C13 C15 91.23(8) . . ?
C16 C13 C15 107.54(8) . . ?
C14 C13 C15 107.82(8) . . ?
O3 C9 C12 113.96(13) . . ?
O3 C9 C10 106.31(8) . . ?
C12 C9 C10 110.05(9) . . ?
O3 C9 C11 108.56(14) . . ?
C12 C9 C11 108.68(9) . . ?
C10 C9 C11 109.18(8) . . ?
O3 C9 C11A 114.19(12) . . ?
C12 C9 C11A 90.82(8) . . ?
C10 C9 C11A 121.03(9) . . ?
C11 C9 C11A 18.31(7) . . ?
O3 C9 C10A 107.59(9) . . ?
C12 C9 C10A 118.33(9) . . ?
C10 C9 C10A 11.44(6) . . ?
C11 C9 C10A 98.32(8) . . ?
C11A C9 C10A 111.39(8) . . ?
O3 C9 C12A 102.18(14) . . ?
C12 C9 C12A 20.28(7) . . ?
C10 C9 C12A 99.64(8) . . ?
C11 C9 C12A 128.95(9) . . ?
C11A C9 C12A 111.01(9) . . ?
C10A C9 C12A 110.05(8) . . ?
F17 C8 F16 108.53(10) . . ?
F17 C8 F18 109.44(11) . . ?
F16 C8 F18 108.65(11) . . ?
F17 C8 C5 109.42(10) . . ?
F16 C8 C5 111.37(10) . . ?
F18 C8 C5 109.40(10) . . ?
F4 C3 F5 107.58(10) . . ?
F4 C3 F6 109.13(12) . . ?
F5 C3 F6 109.27(13) . . ?
F4 C3 C1 112.00(11) . . ?
F5 C3 C1 112.90(11) . . ?
F6 C3 C1 105.90(11) . . ?
F9 C4 F7 107.67(11) . . ?
F9 C4 F8 108.11(11) . . ?
F7 C4 F8 108.81(11) . . ?
F9 C4 C1 112.23(10) . . ?
F7 C4 C1 111.02(10) . . ?
F8 C4 C1 108.90(11) . . ?
F36 C16 F35 108.64(13) . . ?
F36 C16 F34 108.34(13) . . ?
F35 C16 F34 107.88(12) . . ?
F36 C16 C13 108.68(12) . . ?
F35 C16 C13 117.07(11) . . ?
F34 C16 C13 105.92(10) . . ?
F23 C11 F24 107.21(13) . . ?
F23 C11 F22 107.16(13) . . ?
F24 C11 F22 107.50(12) . . ?
F23 C11 C9 115.85(11) . . ?
F24 C11 C9 113.06(11) . . ?
F22 C11 C9 105.62(12) . . ?
F27 C12 F25 106.54(14) . . ?
F27 C12 F26 106.38(15) . . ?
F25 C12 F26 106.31(13) . . ?
F27 C12 C9 106.63(12) . . ?
F25 C12 C9 124.30(12) . . ?
F26 C12 C9 105.53(13) . . ?
F33 C15 F32 114.75(12) . . ?
F33 C15 F31 113.12(12) . . ?
F32 C15 F31 113.73(12) . . ?
F33 C15 C13 105.74(10) . . ?
F32 C15 C13 106.21(10) . . ?
F31 C15 C13 101.78(11) . . ?
F21 C10 F20 106.42(11) . . ?
F21 C10 F19 106.23(12) . . ?
F20 C10 F19 106.08(11) . . ?
F21 C10 C9 114.57(9) . . ?
F20 C10 C9 118.31(10) . . ?
F19 C10 C9 104.26(11) . . ?
F29 C14 F30 107.85(14) . . ?
F29 C14 F28 107.83(13) . . ?
F30 C14 F28 107.05(12) . . ?
F29 C14 C13 113.31(12) . . ?
F30 C14 C13 112.61(9) . . ?
F28 C14 C13 107.91(10) . . ?
F34A C16A F35A 84.70(15) . . ?
F34A C16A F36A 84.73(14) . . ?
F35A C16A F36A 84.03(17) . . ?
F34A C16A C13 146.31(14) . . ?
F35A C16A C13 114.30(16) . . ?
F36A C16A C13 123.10(13) . . ?
F22A C11A F24A 115.86(16) . . ?
F22A C11A F23A 115.79(18) . . ?
F24A C11A F23A 115.35(16) . . ?
F22A C11A C9 115.46(15) . . ?
F24A C11A C9 101.60(13) . . ?
F23A C11A C9 88.74(12) . . ?
F26A C12A F25A 106.86(16) . . ?
F26A C12A F27A 105.89(14) . . ?
F25A C12A F27A 95.86(19) . . ?
F26A C12A C9 119.67(12) . . ?
F25A C12A C9 98.9(2) . . ?
F27A C12A C9 124.79(12) . . ?
F31A C15A F33A 107.64(14) . . ?
F31A C15A F32A 107.32(16) . . ?
F33A C15A F32A 107.10(16) . . ?
F31A C15A C13 121.89(13) . . ?
F33A C15A C13 114.81(14) . . ?
F32A C15A C13 96.32(12) . . ?
F28A C14A F29A 106.03(17) . . ?
F28A C14A F30A 106.09(17) . . ?
F29A C14A F30A 105.20(16) . . ?
F28A C14A C13 101.66(14) . . ?
F29A C14A C13 127.86(15) . . ?
F30A C14A C13 108.29(13) . . ?
F20A C10A F21A 110.43(17) . . ?
F20A C10A F19A 109.94(16) . . ?
F21A C10A F19A 109.67(18) . . ?
F20A C10A C9 117.43(16) . . ?
F21A C10A C9 115.08(13) . . ?
F19A C10A C9 92.71(16) . . ?

loop_
_geom_bond_atom_site_label_1
_geom_bond_atom_site_label_2
_geom_bond_distance
_geom_bond_site_symmetry_2
_geom_bond_publ_flag
As1 Br3 2.2144(5) . ?
As1 Br4 2.2283(4) . ?
As1 Br2 2.2284(4) . ?
As1 Br1 2.2318(5) . ?
Al1 O1 1.6635(18) . ?
Al1 O2 1.6785(17) . ?
Al1 O3 1.7030(9) . ?
Al1 O4 1.7039(9) . ?
F10 C6 1.3557(14) . ?
O3 C9 1.3656(12) . ?
F11 C6 1.3396(14) . ?
O1 C1 1.382(2) . ?
O2 C5 1.3103(18) . ?
F1 C2 1.3210(16) . ?
F13 C7 1.3726(15) . ?
F12 C6 1.3452(14) . ?
F2 C2 1.3375(14) . ?
C1 C4 1.5457(16) . ?
C1 C3 1.5460(17) . ?
C1 C2 1.5504(18) . ?
F14 C7 1.3630(16) . ?
F15 C7 1.3517(16) . ?
C5 C6 1.5483(15) . ?
C5 C8 1.5524(16) . ?
C5 C7 1.5545(16) . ?
C2 F3 1.3220(17) . ?
O4 C13 1.3545(12) . ?
F4 C3 1.3433(14) . ?
F16 C8 1.3144(15) . ?
F17 C8 1.3078(15) . ?
F5 C3 1.3435(17) . ?
C13 C15A 1.4973(16) . ?
C13 C16A 1.5137(17) . ?
C13 C14A 1.5158(17) . ?
C13 C16 1.5499(15) . ?
C13 C14 1.5508(14) . ?
C13 C15 1.5665(15) . ?
F18 C8 1.3280(16) . ?
F6 C3 1.3551(19) . ?
C9 C12 1.5194(16) . ?
C9 C10 1.5240(14) . ?
C9 C11 1.5338(16) . ?
C9 C11A 1.6492(17) . ?
C9 C10A 1.6564(17) . ?
C9 C12A 1.6626(17) . ?
F7 C4 1.3350(16) . ?
F8 C4 1.3459(17) . ?
F9 C4 1.3237(15) . ?
F36 C16 1.3374(19) . ?
F34 C16 1.3446(17) . ?
F33 C15 1.3561(17) . ?
F27 C12 1.267(2) . ?
F31 C15 1.3679(17) . ?
F24 C11 1.3340(16) . ?
F26 C12 1.2688(19) . ?
C16 F35 1.3429(17) . ?
F23 C11 1.3292(19) . ?
C11 F22 1.3341(18) . ?
C12 F25 1.2674(17) . ?
C15 F32 1.3564(18) . ?
F30 C14 1.3176(14) . ?
F21 C10 1.3326(14) . ?
F20 C10 1.3341(16) . ?
F19 C10 1.3366(17) . ?
C14 F29 1.3147(18) . ?
C14 F28 1.3251(18) . ?
F36A C16A 1.331(2) . ?
F27A C12A 1.385(2) . ?
F26A C12A 1.379(2) . ?
F24A C11A 1.278(2) . ?
C16A F34A 1.321(2) . ?
C16A F35A 1.329(2) . ?
F23A C11A 1.279(2) . ?
C11A F22A 1.275(2) . ?
C12A F25A 1.380(2) . ?
C15A F31A 1.302(2) . ?
C15A F33A 1.303(2) . ?
C15A F32A 1.305(2) . ?
F30A C14A 1.305(2) . ?
F29A C14A 1.301(2) . ?
F28A C14A 1.294(2) . ?
C10A F20A 1.233(2) . ?
C10A F21A 1.234(2) . ?
C10A F19A 1.239(2) . ?
